data_7218241
loop_
_publ_author_name
'Benyei, Attila'
'Stirling, Andras'
'Bostai, Beatrix'
'L\>orincz, Kriszti\'an'
'Kotschy, Andras'

_publ_section_title
;
 Out of cross-conjugation: The unexpected structure of tetrazinones
;
_journal_name_full 'RSC Adv.'
_journal_paper_doi 10.1039/C4RA05616G
_journal_year 2014
_chemical_formula_moiety 'C22 H15 N7 O1'
_chemical_formula_sum 'C22 H15 N7 O'
_chemical_formula_weight 393.41
_chemical_name_systematic
;
 ?
;
_space_group_IT_number 2
_symmetry_cell_setting triclinic
_symmetry_space_group_name_Hall '-P 1'
_symmetry_space_group_name_H-M 'P -1'
_atom_sites_solution_hydrogens geom
_atom_sites_solution_primary direct
_atom_sites_solution_secondary difmap
_audit_creation_date 2013-05-28T12:07:57-00:00
_audit_creation_method 'WinGX routine CIF_UPDATE'
_cell_angle_alpha 97.231(10)
_cell_angle_beta 112.188(10)
_cell_angle_gamma 95.337(10)
_cell_formula_units_Z 2
_cell_length_a 9.1099(10)
_cell_length_b 9.7574(10)
_cell_length_c 11.9033(10)
_cell_measurement_reflns_used 25
_cell_measurement_temperature 293(2)
_cell_measurement_theta_max 17
_cell_measurement_theta_min 9.2
_cell_volume 960.49(19)
_computing_cell_refinement 'MACH3/PC (Enraf Nonius, 1992)'
_computing_data_collection 'MACH3/PC(Enraf Nonius, 1992)'
_computing_data_reduction 'PROFIT (Streltsov & Zavodnik, 1989)'
_computing_molecular_graphics 'Ortep-3 for Windows (Farrugia, 1997)'
_computing_publication_material 'WinGX publication routines (Farrugia, 1999)'
_computing_structure_refinement 'SHELXL-97 (Sheldrick, 2008)'
_computing_structure_solution 'SIR92 (Giacovazzo et al, 1993)'
_diffrn_ambient_temperature 293(2)
_diffrn_measured_fraction_theta_full 1
_diffrn_measured_fraction_theta_max 1
_diffrn_measurement_device_type 'Enraf Nonius MACH3'
_diffrn_measurement_method 'profiled omega/2theta scans'
_diffrn_radiation_monochromator graphite
_diffrn_radiation_type MoK\a
_diffrn_radiation_wavelength 0.71073
_diffrn_reflns_av_R_equivalents 0.0085
_diffrn_reflns_av_unetI/netI 0.0135
_diffrn_reflns_limit_h_max 10
_diffrn_reflns_limit_h_min -1
_diffrn_reflns_limit_k_max 11
_diffrn_reflns_limit_k_min -11
_diffrn_reflns_limit_l_max 13
_diffrn_reflns_limit_l_min -14
_diffrn_reflns_number 3876
_diffrn_reflns_theta_full 25.38
_diffrn_reflns_theta_max 25.38
_diffrn_reflns_theta_min 2.13
_diffrn_source 'fine-focus sealed tube'
_diffrn_standards_decay_% 100
_diffrn_standards_interval_count 108
_diffrn_standards_interval_time 56
_diffrn_standards_number 3
_exptl_absorpt_coefficient_mu 0.09
_exptl_absorpt_correction_T_max 0.9851
_exptl_absorpt_correction_T_min 0.9711
_exptl_absorpt_correction_type psi-scan
_exptl_absorpt_process_details
;
North A.C.T., Phillips D.C. & Mathews F.S. (1968) Acta. Cryst. A24, 351
        Number of psi-scan sets used was   4
        Theta correction was applied.
        Averaged transmission function was used.
        Fourier smoothing - Window value   5
;
_exptl_crystal_colour blue
_exptl_crystal_density_diffrn 1.36
_exptl_crystal_density_method 'not measured'
_exptl_crystal_description prism
_exptl_crystal_F_000 408
_exptl_crystal_size_max 0.35
_exptl_crystal_size_mid 0.26
_exptl_crystal_size_min 0.12
_refine_diff_density_max 0.226
_refine_diff_density_min -0.237
_refine_diff_density_rms 0.038
_refine_ls_extinction_method none
_refine_ls_goodness_of_fit_ref 1.165
_refine_ls_hydrogen_treatment constr
_refine_ls_matrix_type full
_refine_ls_number_parameters 271
_refine_ls_number_reflns 3525
_refine_ls_number_restraints 0
_refine_ls_restrained_S_all 1.165
_refine_ls_R_factor_all 0.0495
_refine_ls_R_factor_gt 0.0461
_refine_ls_shift/su_max 0
_refine_ls_shift/su_mean 0
_refine_ls_structure_factor_coef Fsqd
_refine_ls_weighting_details 'calc w=1/[\s^2^(Fo^2^)+(0.0592P)^2^+0.2438P] where P=(Fo^2^+2Fc^2^)/3'
_refine_ls_weighting_scheme calc
_refine_ls_wR_factor_ref 0.1307
_reflns_number_gt 3207
_reflns_number_total 3525
_reflns_threshold_expression >2\s(I)
_cod_data_source_file c4ra05616g2.cif
_cod_data_source_block 5
_cod_original_cell_volume 960.48(17)
_cod_database_code 7218241

loop_
_symmetry_equiv_pos_as_xyz
'x, y, z'
'-x, -y, -z'

loop_
_atom_site_label
_atom_site_fract_x
_atom_site_fract_y
_atom_site_fract_z
_atom_site_U_iso_or_equiv
_atom_site_adp_type
_atom_site_calc_flag
_atom_site_occupancy
_atom_site_type_symbol
C3 -0.2704(2) 0.12402(18) -0.10212(17) 0.0490(4) Uani d 1 C
C6 -0.09048(19) 0.08887(16) 0.11647(15) 0.0401(4) Uani d 1 C
C12 0.02353(19) 0.07104(16) 0.23595(15) 0.0392(4) Uani d 1 C
C15 0.15002(19) -0.01475(17) 0.40252(15) 0.0408(4) Uani d 1 C
C81 -0.08690(19) -0.17416(16) 0.23411(14) 0.0389(4) Uani d 1 C
C82 -0.0275(2) -0.29081(17) 0.20249(17) 0.0478(4) Uani d 1 C
H82 0.0794 -0.2856 0.2128 0.057 Uiso calc 1 H
C83 -0.1310(3) -0.41591(19) 0.1550(2) 0.0636(6) Uani d 1 C
H83 -0.0931 -0.4967 0.1346 0.076 Uiso calc 1 H
C84 -0.2889(3) -0.4219(2) 0.1377(2) 0.0693(6) Uani d 1 C
H84 -0.3579 -0.5064 0.1046 0.083 Uiso calc 1 H
C85 -0.3463(2) -0.3037(2) 0.1691(2) 0.0679(6) Uani d 1 C
H85 -0.4539 -0.3084 0.1566 0.081 Uiso calc 1 H
C86 -0.2441(2) -0.1778(2) 0.21909(18) 0.0537(5) Uani d 1 C
H86 -0.2812 -0.0977 0.242 0.064 Uiso calc 1 H
C91 0.2084(2) 0.30156(16) 0.30690(16) 0.0426(4) Uani d 1 C
C92 0.2216(2) 0.32743(18) 0.20013(18) 0.0522(4) Uani d 1 C
H92 0.1878 0.2576 0.131 0.063 Uiso calc 1 H
C93 0.2869(3) 0.4609(2) 0.1985(2) 0.0610(5) Uani d 1 C
H93 0.2961 0.4816 0.127 0.073 Uiso calc 1 H
C94 0.3379(2) 0.56289(19) 0.3014(2) 0.0604(5) Uani d 1 C
H94 0.3825 0.6518 0.2995 0.072 Uiso calc 1 H
C95 0.3237(2) 0.53454(19) 0.4064(2) 0.0590(5) Uani d 1 C
H95 0.3579 0.6044 0.4756 0.071 Uiso calc 1 H
C96 0.2589(2) 0.40306(19) 0.41072(17) 0.0519(4) Uani d 1 C
H96 0.2494 0.3832 0.4823 0.062 Uiso calc 1 H
C101 0.1983(2) -0.10571(17) 0.49561(15) 0.0416(4) Uani d 1 C
C102 0.3575(2) -0.08041(18) 0.57929(16) 0.0481(4) Uani d 1 C
H102 0.4293 -0.0112 0.5722 0.058 Uiso calc 1 H
C103 0.4097(2) -0.1574(2) 0.67283(17) 0.0546(5) Uani d 1 C
H103 0.5163 -0.1405 0.7282 0.066 Uiso calc 1 H
C104 0.3031(3) -0.2591(2) 0.68369(18) 0.0597(5) Uani d 1 C
H104 0.3378 -0.311 0.7467 0.072 Uiso calc 1 H
C105 0.1458(3) -0.2843(2) 0.60199(19) 0.0596(5) Uani d 1 C
H105 0.0749 -0.3535 0.61 0.072 Uiso calc 1 H
C106 0.0917(2) -0.2085(2) 0.50825(17) 0.0509(4) Uani d 1 C
H106 -0.0154 -0.2257 0.4538 0.061 Uiso calc 1 H
N1 -0.1449(2) -0.02343(15) 0.02791(14) 0.0549(4) Uani d 1 N
N2 -0.2388(2) -0.00835(16) -0.08230(14) 0.0584(4) Uani d 1 N
N4 -0.2333(2) 0.23259(16) -0.00342(15) 0.0565(4) Uani d 1 N
N5 -0.13836(19) 0.21387(15) 0.10562(14) 0.0511(4) Uani d 1 N
N11 0.02383(16) -0.04426(13) 0.28866(12) 0.0392(3) Uani d 1 N
N13 0.14683(17) 0.16297(13) 0.31584(12) 0.0423(3) Uani d 1 N
N14 0.22561(17) 0.11180(14) 0.42083(13) 0.0449(3) Uani d 1 N
O1 -0.3326(2) 0.14376(16) -0.20749(14) 0.0818(5) Uani d 1 O

loop_
_atom_site_aniso_label
_atom_site_aniso_U_11
_atom_site_aniso_U_22
_atom_site_aniso_U_33
_atom_site_aniso_U_12
_atom_site_aniso_U_13
_atom_site_aniso_U_23
C3 0.0447(9) 0.0412(9) 0.0511(10) 0.0023(7) 0.0074(8) 0.0133(8)
C6 0.0443(9) 0.0301(8) 0.0411(8) 0.0059(6) 0.0118(7) 0.0046(6)
C12 0.0441(9) 0.0286(8) 0.0406(8) 0.0056(6) 0.0126(7) 0.0038(6)
C15 0.0420(8) 0.0342(8) 0.0401(8) 0.0045(6) 0.0110(7) 0.0028(6)
C81 0.0407(8) 0.0293(8) 0.0400(8) 0.0017(6) 0.0091(7) 0.0067(6)
C82 0.0490(10) 0.0342(8) 0.0550(10) 0.0092(7) 0.0144(8) 0.0070(7)
C83 0.0775(14) 0.0319(9) 0.0683(13) 0.0063(9) 0.0162(11) 0.0044(8)
C84 0.0694(14) 0.0434(11) 0.0731(14) -0.0155(10) 0.0092(11) 0.0101(10)
C85 0.0460(11) 0.0673(14) 0.0818(15) -0.0058(10) 0.0177(10) 0.0175(11)
C86 0.0480(10) 0.0485(10) 0.0632(12) 0.0087(8) 0.0207(9) 0.0082(9)
C91 0.0420(9) 0.0275(8) 0.0523(10) 0.0032(6) 0.0132(7) 0.0048(7)
C92 0.0623(11) 0.0367(9) 0.0554(11) 0.0065(8) 0.0218(9) 0.0051(8)
C93 0.0681(13) 0.0479(11) 0.0699(13) 0.0061(9) 0.0280(11) 0.0207(10)
C94 0.0546(11) 0.0321(9) 0.0898(15) 0.0045(8) 0.0229(11) 0.0139(9)
C95 0.0540(11) 0.0337(9) 0.0772(14) -0.0001(8) 0.0189(10) -0.0064(9)
C96 0.0532(10) 0.0396(9) 0.0535(10) -0.0015(8) 0.0156(8) -0.0016(8)
C101 0.0459(9) 0.0376(9) 0.0388(8) 0.0080(7) 0.0142(7) 0.0049(7)
C102 0.0482(10) 0.0436(9) 0.0456(9) 0.0055(7) 0.0124(8) 0.0042(7)
C103 0.0531(10) 0.0558(11) 0.0449(10) 0.0138(9) 0.0075(8) 0.0071(8)
C104 0.0701(13) 0.0644(12) 0.0475(10) 0.0198(10) 0.0202(9) 0.0219(9)
C105 0.0625(12) 0.0631(12) 0.0609(12) 0.0085(10) 0.0287(10) 0.0243(10)
C106 0.0460(10) 0.0552(11) 0.0507(10) 0.0073(8) 0.0168(8) 0.0138(8)
N1 0.0661(10) 0.0353(8) 0.0456(8) 0.0115(7) 0.0032(7) 0.0019(6)
N2 0.0685(10) 0.0428(8) 0.0447(8) 0.0136(7) 0.0014(7) 0.0027(7)
N4 0.0626(10) 0.0399(8) 0.0559(9) 0.0165(7) 0.0085(8) 0.0106(7)
N5 0.0594(9) 0.0352(8) 0.0520(9) 0.0143(7) 0.0138(7) 0.0053(6)
N11 0.0427(7) 0.0284(6) 0.0401(7) 0.0049(5) 0.0100(6) 0.0043(5)
N13 0.0467(8) 0.0304(7) 0.0416(7) 0.0027(6) 0.0095(6) 0.0043(6)
N14 0.0474(8) 0.0373(7) 0.0415(7) 0.0031(6) 0.0091(6) 0.0059(6)
O1 0.1035(13) 0.0586(9) 0.0549(9) 0.0020(8) -0.0010(8) 0.0209(7)

loop_
_atom_type_symbol
_atom_type_description
_atom_type_scat_dispersion_real
_atom_type_scat_dispersion_imag
_atom_type_scat_source
C C 0.0033 0.0016 'International Tables Vol C Tables 4.2.6.8 and 6.1.1.4'
H H 0 0 'International Tables Vol C Tables 4.2.6.8 and 6.1.1.4'
N N 0.0061 0.0033 'International Tables Vol C Tables 4.2.6.8 and 6.1.1.4'
O O 0.0106 0.006 'International Tables Vol C Tables 4.2.6.8 and 6.1.1.4'

loop_
_geom_angle_atom_site_label_1
_geom_angle_atom_site_label_2
_geom_angle_atom_site_label_3
_geom_angle
O1 C3 N2 118.69(18)
O1 C3 N4 120.60(17)
N2 C3 N4 120.71(16)
N1 C6 N5 125.18(15)
N1 C6 C12 116.83(14)
N5 C6 C12 117.90(14)
N13 C12 N11 105.99(14)
N13 C12 C6 127.66(14)
N11 C12 C6 126.35(14)
N14 C15 N11 110.33(14)
N14 C15 C101 121.98(14)
N11 C15 C101 127.68(14)
C86 C81 C82 122.44(16)
C86 C81 N11 119.61(15)
C82 C81 N11 117.93(15)
C81 C82 C83 118.16(17)
C81 C82 H82 120.9
C83 C82 H82 120.9
C84 C83 C82 120.50(19)
C84 C83 H83 119.7
C82 C83 H83 119.7
C83 C84 C85 120.42(18)
C83 C84 H84 119.8
C85 C84 H84 119.8
C84 C85 C86 120.08(19)
C84 C85 H85 120
C86 C85 H85 120
C81 C86 C85 118.38(18)
C81 C86 H86 120.8
C85 C86 H86 120.8
C92 C91 C96 122.05(16)
C92 C91 N13 120.54(15)
C96 C91 N13 117.34(16)
C91 C92 C93 117.95(18)
C91 C92 H92 121
C93 C92 H92 121
C94 C93 C92 120.56(19)
C94 C93 H93 119.7
C92 C93 H93 119.7
C95 C94 C93 120.38(17)
C95 C94 H94 119.8
C93 C94 H94 119.8
C94 C95 C96 120.37(18)
C94 C95 H95 119.8
C96 C95 H95 119.8
C95 C96 C91 118.68(18)
C95 C96 H96 120.7
C91 C96 H96 120.7
C102 C101 C106 119.19(16)
C102 C101 C15 117.26(15)
C106 C101 C15 123.43(15)
C103 C102 C101 120.45(17)
C103 C102 H102 119.8
C101 C102 H102 119.8
C104 C103 C102 119.69(17)
C104 C103 H103 120.2
C102 C103 H103 120.2
C105 C104 C103 120.25(18)
C105 C104 H104 119.9
C103 C104 H104 119.9
C104 C105 C106 120.88(18)
C104 C105 H105 119.6
C106 C105 H105 119.6
C105 C106 C101 119.54(17)
C105 C106 H106 120.2
C101 C106 H106 120.2
N2 N1 C6 118.14(14)
N1 N2 C3 118.27(15)
N5 N4 C3 117.82(14)
N4 N5 C6 117.94(15)
C12 N11 C15 106.95(13)
C12 N11 C81 126.09(13)
C15 N11 C81 126.96(13)
C12 N13 N14 111.64(13)
C12 N13 C91 130.51(14)
N14 N13 C91 117.84(13)
C15 N14 N13 105.07(13)

loop_
_geom_bond_atom_site_label_1
_geom_bond_atom_site_label_2
_geom_bond_distance
C3 O1 1.215(2)
C3 N2 1.379(2)
C3 N4 1.392(2)
C6 N1 1.331(2)
C6 N5 1.338(2)
C6 C12 1.453(2)
C12 N13 1.327(2)
C12 N11 1.355(2)
C15 N14 1.307(2)
C15 N11 1.380(2)
C15 C101 1.470(2)
C81 C86 1.371(2)
C81 C82 1.375(2)
C81 N11 1.4512(19)
C82 C83 1.381(3)
C82 H82 0.93
C83 C84 1.369(3)
C83 H83 0.93
C84 C85 1.376(3)
C84 H84 0.93
C85 C86 1.384(3)
C85 H85 0.93
C86 H86 0.93
C91 C92 1.373(3)
C91 C96 1.377(2)
C91 N13 1.447(2)
C92 C93 1.386(3)
C92 H92 0.93
C93 C94 1.372(3)
C93 H93 0.93
C94 C95 1.364(3)
C94 H94 0.93
C95 C96 1.377(3)
C95 H95 0.93
C96 H96 0.93
C101 C102 1.392(2)
C101 C106 1.393(2)
C102 C103 1.381(3)
C102 H102 0.93
C103 C104 1.375(3)
C103 H103 0.93
C104 C105 1.371(3)
C104 H104 0.93
C105 C106 1.377(3)
C105 H105 0.93
C106 H106 0.93
N1 N2 1.303(2)
N4 N5 1.307(2)
N13 N14 1.3685(19)
